data_1517343
loop_
_publ_author_name
'He, Yuping'
'Sui, Fan'
'Kauzlarich, Susan M.'
'Galli, Giulia'

_publ_section_title
;
 Si-based Earth abundant clathrates for solar energy conversion
;
_journal_issue 8
_journal_name_full 'Energy &amp; Environmental Science'
_journal_page_first 2598
_journal_paper_doi 10.1039/C4EE00256C
_journal_volume 7
_journal_year 2014
_chemical_formula_sum 'Al9.1 K8 Si36.9'
_chemical_formula_weight 1594.84
_chemical_name_systematic
; 
 ? 
;
_space_group_IT_number 223
_symmetry_cell_setting cubic
_symmetry_space_group_name_Hall '-P 4n 2 3'
_symmetry_space_group_name_H-M 'P m -3 n'
_atom_sites_solution_primary direct
_atom_sites_solution_secondary difmap
_audit_creation_method SHELXL-97
_cell_angle_alpha 90.00
_cell_angle_beta 90.00
_cell_angle_gamma 90.00
_cell_formula_units_Z 1
_cell_length_a 10.4802(16)
_cell_length_b 10.4802(16)
_cell_length_c 10.4802(16)
_cell_measurement_reflns_used 264
_cell_measurement_temperature 90(2)
_cell_measurement_theta_max 27.46
_cell_measurement_theta_min 2.75
_cell_volume 1151.1(3)
_computing_cell_refinement 'APEX2 Software Suite (Bruker,2005)'
_computing_data_collection 'APEX2 Software Suite (Bruker,2005)'
_computing_data_reduction 'APEX2 Software Suite (Bruker,2005)'
_computing_molecular_graphics 'SHELXTL (Bruker, 1997)'
_computing_publication_material 'SHELXL-97 (Sheldrick, 1997)'
_computing_structure_refinement 'SHELXL-97 (Sheldrick, 1997)'
_computing_structure_solution 'SHELXS-97 (Sheldrick, 1990)'
_diffrn_ambient_temperature 90(2)
_diffrn_measured_fraction_theta_full 1.000
_diffrn_measured_fraction_theta_max 1.000
_diffrn_measurement_device_type 'Bruker APEX2 CCD area-detector diffractometer'
_diffrn_measurement_method '\w scans'
_diffrn_radiation_monochromator graphite
_diffrn_radiation_source 'fine-focus sealed tube'
_diffrn_radiation_type MoK\a
_diffrn_radiation_wavelength 0.71073
_diffrn_reflns_av_R_equivalents 0.0300
_diffrn_reflns_av_sigmaI/netI 0.0056
_diffrn_reflns_limit_h_max 13
_diffrn_reflns_limit_h_min -13
_diffrn_reflns_limit_k_max 13
_diffrn_reflns_limit_k_min -13
_diffrn_reflns_limit_l_max 13
_diffrn_reflns_limit_l_min -13
_diffrn_reflns_number 13513
_diffrn_reflns_theta_full 27.46
_diffrn_reflns_theta_max 27.46
_diffrn_reflns_theta_min 2.75
_exptl_absorpt_coefficient_mu 1.905
_exptl_absorpt_correction_T_max 0.9629
_exptl_absorpt_correction_T_min 0.9108
_exptl_absorpt_correction_type multi-scan
_exptl_absorpt_process_details 'APEX2 Software Suite (Bruker,2005)'
_exptl_crystal_colour Black
_exptl_crystal_density_diffrn 2.301
_exptl_crystal_density_method 'not measured'
_exptl_crystal_description Block
_exptl_crystal_F_000 787
_exptl_crystal_size_max 0.05
_exptl_crystal_size_mid 0.03
_exptl_crystal_size_min 0.02
_refine_diff_density_max 0.237
_refine_diff_density_min -0.152
_refine_diff_density_rms 0.047
_refine_ls_goodness_of_fit_ref 0.860
_refine_ls_matrix_type full
_refine_ls_number_parameters 17
_refine_ls_number_reflns 264
_refine_ls_number_restraints 1
_refine_ls_restrained_S_all 0.859
_refine_ls_R_factor_all 0.0123
_refine_ls_R_factor_gt 0.0113
_refine_ls_shift/su_max 0.000
_refine_ls_shift/su_mean 0.000
_refine_ls_structure_factor_coef Fsqd
_refine_ls_weighting_details 'calc w=1/[\s^2^(Fo^2^)+(0.0220P)^2^+1.0447P] where P=(Fo^2^+2Fc^2^)/3'
_refine_ls_weighting_scheme calc
_refine_ls_wR_factor_gt 0.0313
_refine_ls_wR_factor_ref 0.0322
_reflns_number_gt 248
_reflns_number_total 264
_reflns_threshold_expression >2sigma(I)
_cod_duplicate_entry 1515383
_cod_data_source_file c4ee00256c2.cif
_cod_data_source_block sad
_cod_depositor_comments
;
The following automatic conversions were performed:

'_symmetry_cell_setting' value 'Cubic' changed to 'cubic' according
to
/usr/data/users/saulius/crontab/automatic-downloads/current/RSC/lib/dictionaries/cif_core.dic
dictionary named 'cif_core.dic' version 2.4.2 from 2011-04-26.

Automatic conversion script
Id: cif_fix_values 2281 2013-09-26 08:29:07Z andrius 
;
_cod_original_sg_symbol_H-M Pm-3n
_cod_original_formula_sum 'Al9.10 K8 Si36.90'
_cod_database_code 1517343

loop_
_symmetry_equiv_pos_as_xyz
'x, y, z'
'-x, -y, z'
'-x, y, -z'
'x, -y, -z'
'z, x, y'
'z, -x, -y'
'-z, -x, y'
'-z, x, -y'
'y, z, x'
'-y, z, -x'
'y, -z, -x'
'-y, -z, x'
'y+1/2, x+1/2, -z+1/2'
'-y+1/2, -x+1/2, -z+1/2'
'y+1/2, -x+1/2, z+1/2'
'-y+1/2, x+1/2, z+1/2'
'x+1/2, z+1/2, -y+1/2'
'-x+1/2, z+1/2, y+1/2'
'-x+1/2, -z+1/2, -y+1/2'
'x+1/2, -z+1/2, y+1/2'
'z+1/2, y+1/2, -x+1/2'
'z+1/2, -y+1/2, x+1/2'
'-z+1/2, y+1/2, x+1/2'
'-z+1/2, -y+1/2, -x+1/2'
'-x, -y, -z'
'x, y, -z'
'x, -y, z'
'-x, y, z'
'-z, -x, -y'
'-z, x, y'
'z, x, -y'
'z, -x, y'
'-y, -z, -x'
'y, -z, x'
'-y, z, x'
'y, z, -x'
'-y-1/2, -x-1/2, z-1/2'
'y-1/2, x-1/2, z-1/2'
'-y-1/2, x-1/2, -z-1/2'
'y-1/2, -x-1/2, -z-1/2'
'-x-1/2, -z-1/2, y-1/2'
'x-1/2, -z-1/2, -y-1/2'
'x-1/2, z-1/2, y-1/2'
'-x-1/2, z-1/2, -y-1/2'
'-z-1/2, -y-1/2, x-1/2'
'-z-1/2, y-1/2, -x-1/2'
'z-1/2, -y-1/2, -x-1/2'
'z-1/2, y-1/2, x-1/2'

loop_
_atom_site_label
_atom_site_type_symbol
_atom_site_fract_x
_atom_site_fract_y
_atom_site_fract_z
_atom_site_U_iso_or_equiv
_atom_site_adp_type
_atom_site_occupancy
_atom_site_symmetry_multiplicity
_atom_site_calc_flag
_atom_site_refinement_flags
K1 K 0.0000 0.0000 0.0000 0.0059(2) Uani 1 24 d S
K2 K 0.2500 0.5000 0.0000 0.01224(16) Uani 1 8 d S
Si1 Si 0.0000 0.30346(3) 0.11688(4) 0.00563(15) Uani 0.879(19) 2 d SP
Al1 Al 0.0000 0.30346(3) 0.11688(4) 0.00563(15) Uani 0.121(19) 2 d SP
Si2 Si 0.18430(2) 0.18430(2) 0.18430(2) 0.00577(14) Uani 1 3 d S
Si3 Si 0.0000 0.5000 0.2500 0.0056(4) Uani 0.21(8) 8 d SP
Al3 Al 0.0000 0.5000 0.2500 0.0056(4) Uani 0.79(8) 8 d SP

loop_
_atom_site_aniso_label
_atom_site_aniso_U_11
_atom_site_aniso_U_22
_atom_site_aniso_U_33
_atom_site_aniso_U_23
_atom_site_aniso_U_13
_atom_site_aniso_U_12
K1 0.0059(2) 0.0059(2) 0.0059(2) 0.000 0.000 0.000
K2 0.0083(3) 0.0142(2) 0.0142(2) 0.000 0.000 0.000
Si1 0.0057(2) 0.0054(2) 0.0058(2) 0.00041(12) 0.000 0.000
Al1 0.0057(2) 0.0054(2) 0.0058(2) 0.00041(12) 0.000 0.000
Si2 0.00577(14) 0.00577(14) 0.00577(14) -0.00043(9) -0.00043(9) -0.00043(9)
Si3 0.0050(4) 0.0050(4) 0.0069(5) 0.000 0.000 0.000
Al3 0.0050(4) 0.0050(4) 0.0069(5) 0.000 0.000 0.000

loop_
_atom_type_symbol
_atom_type_description
_atom_type_scat_dispersion_real
_atom_type_scat_dispersion_imag
_atom_type_scat_source
Al Al 0.0645 0.0514 'International Tables Vol C Tables 4.2.6.8 and 6.1.1.4'
Si Si 0.0817 0.0704 'International Tables Vol C Tables 4.2.6.8 and 6.1.1.4'
K K 0.2009 0.2494 'International Tables Vol C Tables 4.2.6.8 and 6.1.1.4'

loop_
_geom_angle_atom_site_label_1
_geom_angle_atom_site_label_2
_geom_angle_atom_site_label_3
_geom_angle
_geom_angle_site_symmetry_1
_geom_angle_site_symmetry_3
Si2 K1 Si2 109.5 25 28
Si2 K1 Si2 70.5 25 4
Si2 K1 Si2 180.000(14) 28 4
Si2 K1 Si2 109.5 25 27
Si2 K1 Si2 109.5 28 27
Si2 K1 Si2 70.5 4 27
Si2 K1 Si2 70.5 25 3
Si2 K1 Si2 70.5 28 3
Si2 K1 Si2 109.5 4 3
Si2 K1 Si2 180.00(2) 27 3
Si2 K1 Si2 109.5 25 26
Si2 K1 Si2 109.5 28 26
Si2 K1 Si2 70.5 4 26
Si2 K1 Si2 109.5 27 26
Si2 K1 Si2 70.5 3 26
Si2 K1 Si2 70.5 25 2
Si2 K1 Si2 70.5 28 2
Si2 K1 Si2 109.5 4 2
Si2 K1 Si2 70.5 27 2
Si2 K1 Si2 109.5 3 2
Si2 K1 Si2 180.00(2) 26 2
Si2 K1 Si2 180.000(14) 25 .
Si2 K1 Si2 70.5 28 .
Si2 K1 Si2 109.5 4 .
Si2 K1 Si2 70.5 27 .
Si2 K1 Si2 109.5 3 .
Si2 K1 Si2 70.5 26 .
Si2 K1 Si2 109.5 2 .
Si2 K1 Si1 138.269(3) 25 .
Si2 K1 Si1 41.731(3) 28 .
Si2 K1 Si1 138.269(3) 4 .
Si2 K1 Si1 109.346(5) 27 .
Si2 K1 Si1 70.654(5) 3 .
Si2 K1 Si1 70.654(5) 26 .
Si2 K1 Si1 109.346(5) 2 .
Si2 K1 Si1 41.731(3) . .
Si2 K1 Si1 41.731(3) 25 29
Si2 K1 Si1 109.346(5) 28 29
Si2 K1 Si1 70.654(5) 4 29
Si2 K1 Si1 138.269(3) 27 29
Si2 K1 Si1 41.731(3) 3 29
Si2 K1 Si1 70.654(5) 26 29
Si2 K1 Si1 109.346(5) 2 29
Si2 K1 Si1 138.269(3) . 29
Si1 K1 Si1 109.597(5) . 29
Si2 K1 Si1 138.269(3) 25 9
Si2 K1 Si1 109.346(5) 28 9
Si2 K1 Si1 70.654(5) 4 9
Si2 K1 Si1 70.654(5) 27 9
Si2 K1 Si1 109.346(5) 3 9
Si2 K1 Si1 41.731(3) 26 9
Si2 K1 Si1 138.269(3) 2 9
Si2 K1 Si1 41.731(3) . 9
Si1 K1 Si1 70.404(5) . 9
Si1 K1 Si1 109.596(5) 29 9
Al1 K2 Al1 160.858(12) 17 26
Al1 K2 Si1 0.000(14) 17 17
Al1 K2 Si1 160.858(12) 26 17
Al1 K2 Si1 160.858(12) 17 26
Al1 K2 Si1 0.000(11) 26 26
Si1 K2 Si1 160.858(12) 17 26
Al1 K2 Al1 40.359(11) 17 42_666
Al1 K2 Al1 122.989(5) 26 42_666
Si1 K2 Al1 40.359(11) 17 42_666
Si1 K2 Al1 122.989(5) 26 42_666
Al1 K2 Si1 40.359(11) 17 42_666
Al1 K2 Si1 122.989(5) 26 42_666
Si1 K2 Si1 40.359(11) 17 42_666
Si1 K2 Si1 122.989(5) 26 42_666
Al1 K2 Si1 0.000(14) 42_666 42_666
Al1 K2 Al1 122.989(5) 17 25_565
Al1 K2 Al1 70.915(10) 26 25_565
Si1 K2 Al1 122.989(5) 17 25_565
Si1 K2 Al1 70.915(10) 26 25_565
Al1 K2 Al1 160.858(12) 42_666 25_565
Si1 K2 Al1 160.858(12) 42_666 25_565
Al1 K2 Si1 122.989(5) 17 25_565
Al1 K2 Si1 70.915(10) 26 25_565
Si1 K2 Si1 122.989(5) 17 25_565
Si1 K2 Si1 70.915(10) 26 25_565
Al1 K2 Si1 160.858(12) 42_666 25_565
Si1 K2 Si1 160.858(12) 42_666 25_565
Al1 K2 Si1 0.0 25_565 25_565
Al1 K2 Al1 70.915(10) 17 18_554
Al1 K2 Al1 122.989(5) 26 18_554
Si1 K2 Al1 70.915(10) 17 18_554
Si1 K2 Al1 122.989(5) 26 18_554
Al1 K2 Al1 84.896(8) 42_666 18_554
Si1 K2 Al1 84.896(8) 42_666 18_554
Al1 K2 Al1 98.294(9) 25_565 18_554
Si1 K2 Al1 98.294(9) 25_565 18_554
Al1 K2 Si1 70.915(10) 17 18_554
Al1 K2 Si1 122.989(5) 26 18_554
Si1 K2 Si1 70.915(10) 17 18_554
Si1 K2 Si1 122.989(5) 26 18_554
Al1 K2 Si1 84.896(8) 42_666 18_554
Si1 K2 Si1 84.896(8) 42_666 18_554
Al1 K2 Si1 98.294(9) 25_565 18_554
Si1 K2 Si1 98.294(9) 25_565 18_554
Al1 K2 Si1 0.000(14) 18_554 18_554
Al1 K2 Al1 84.896(8) 17 41_665
Al1 K2 Al1 98.294(9) 26 41_665
Si1 K2 Al1 84.896(8) 17 41_665
Si1 K2 Al1 98.294(9) 26 41_665
Al1 K2 Al1 70.915(10) 42_666 41_665
Si1 K2 Al1 70.915(10) 42_666 41_665
Al1 K2 Al1 122.989(5) 25_565 41_665
Si1 K2 Al1 122.989(5) 25_565 41_665
Al1 K2 Al1 40.359(11) 18_554 41_665
Si1 K2 Al1 40.359(11) 18_554 41_665
Al1 K2 Si1 84.896(8) 17 41_665
Al1 K2 Si1 98.294(9) 26 41_665
Si1 K2 Si1 84.896(8) 17 41_665
Si1 K2 Si1 98.294(9) 26 41_665
Al1 K2 Si1 70.915(10) 42_666 41_665
Si1 K2 Si1 70.915(10) 42_666 41_665
Al1 K2 Si1 122.989(5) 25_565 41_665
Si1 K2 Si1 122.989(5) 25_565 41_665
Al1 K2 Si1 40.359(11) 18_554 41_665
Si1 K2 Si1 40.359(11) 18_554 41_665
Al1 K2 Si1 0.000(9) 41_665 41_665
Si2 Si1 Si2 106.786(17) 28 .
Si2 Si1 Al1 107.079(10) 28 26
Si2 Si1 Al1 107.079(10) . 26
Si2 Si1 Si1 107.079(10) 28 26
Si2 Si1 Si1 107.079(10) . 26
Al1 Si1 Si1 0.0 26 26
Si2 Si1 Si3 105.367(14) 28 .
Si2 Si1 Si3 105.366(14) . .
Al1 Si1 Si3 124.111(8) 26 .
Si1 Si1 Si3 124.111(8) 26 .
Si2 Si1 K1 67.743(13) 28 .
Si2 Si1 K1 67.744(13) . .
Al1 Si1 K1 68.936(6) 26 .
Si1 Si1 K1 68.936(6) 26 .
Si3 Si1 K1 166.953(14) . .
Si2 Si1 K2 174.107(12) 28 .
Si2 Si1 K2 79.049(6) . .
Al1 Si1 K2 69.820(6) 26 .
Si1 Si1 K2 69.820(6) 26 .
Si3 Si1 K2 73.331(7) . .
K1 Si1 K2 114.668(7) . .
Si2 Si1 K2 79.050(6) 28 25_565
Si2 Si1 K2 174.106(12) . 25_565
Al1 Si1 K2 69.820(6) 26 25_565
Si1 Si1 K2 69.820(6) 26 25_565
Si3 Si1 K2 73.331(7) . 25_565
K1 Si1 K2 114.668(7) . 25_565
K2 Si1 K2 95.104(8) . 25_565
Si2 Si2 Si1 109.475(13) 14 .
Si2 Si2 Al1 109.475(13) 14 9
Si1 Si2 Al1 109.468(13) . 9
Si2 Si2 Al1 109.475(13) 14 5
Si1 Si2 Al1 109.467(13) . 5
Al1 Si2 Al1 109.467(13) 9 5
Si2 Si2 Si1 109.475(13) 14 9
Si1 Si2 Si1 109.468(13) . 9
Al1 Si2 Si1 0.00(2) 9 9
Al1 Si2 Si1 109.467(13) 5 9
Si2 Si2 Si1 109.475(13) 14 5
Si1 Si2 Si1 109.467(13) . 5
Al1 Si2 Si1 109.467(13) 9 5
Al1 Si2 Si1 0.000(17) 5 5
Si1 Si2 Si1 109.467(13) 9 5
Si2 Si2 K1 180.00(3) 14 .
Si1 Si2 K1 70.525(13) . .
Al1 Si2 K1 70.525(13) 9 .
Al1 Si2 K1 70.525(13) 5 .
Si1 Si2 K1 70.525(13) 9 .
Si1 Si2 K1 70.525(13) 5 .
Si2 Si2 K2 72.160(6) 14 .
Si1 Si2 K2 63.585(7) . .
Al1 Si2 K2 76.084(9) 9 .
Al1 Si2 K2 172.659(9) 5 .
Si1 Si2 K2 76.084(9) 9 .
Si1 Si2 K2 172.659(9) 5 .
K1 Si2 K2 107.840(6) . .
Si2 Si2 K2 72.160(6) 14 9
Si1 Si2 K2 172.659(9) . 9
Al1 Si2 K2 63.585(7) 9 9
Al1 Si2 K2 76.084(9) 5 9
Si1 Si2 K2 63.585(7) 9 9
Si1 Si2 K2 76.084(9) 5 9
K1 Si2 K2 107.840(6) . 9
K2 Si2 K2 111.052(6) . 9
Si2 Si2 K2 72.160(6) 14 5
Si1 Si2 K2 76.083(9) . 5
Al1 Si2 K2 172.659(9) 9 5
Al1 Si2 K2 63.585(7) 5 5
Si1 Si2 K2 172.659(9) 9 5
Si1 Si2 K2 63.585(7) 5 5
K1 Si2 K2 107.840(6) . 5
K2 Si2 K2 111.052(6) . 5
K2 Si2 K2 111.052(6) 9 5
Si1 Si3 Al1 108.331(8) . 14
Si1 Si3 Si1 108.331(8) . 14
Al1 Si3 Si1 0.000(14) 14 14
Si1 Si3 Al1 108.331(8) . 13_455
Al1 Si3 Al1 111.777(17) 14 13_455
Si1 Si3 Al1 111.777(17) 14 13_455
Si1 Si3 Si1 108.331(8) . 13_455
Al1 Si3 Si1 111.777(17) 14 13_455
Si1 Si3 Si1 111.777(17) 14 13_455
Al1 Si3 Si1 0.000(9) 13_455 13_455
Si1 Si3 Al1 111.777(17) . 2_565
Al1 Si3 Al1 108.331(8) 14 2_565
Si1 Si3 Al1 108.331(8) 14 2_565
Al1 Si3 Al1 108.331(8) 13_455 2_565
Si1 Si3 Al1 108.331(8) 13_455 2_565
Si1 Si3 Si1 111.777(17) . 2_565
Al1 Si3 Si1 108.331(8) 14 2_565
Si1 Si3 Si1 108.331(8) 14 2_565
Al1 Si3 Si1 108.331(8) 13_455 2_565
Si1 Si3 Si1 108.331(8) 13_455 2_565
Al1 Si3 Si1 0.000(17) 2_565 2_565
Si1 Si3 K2 169.111(8) . 29_566
Al1 Si3 K2 66.637(5) 14 29_566
Si1 Si3 K2 66.637(5) 14 29_566
Al1 Si3 K2 66.637(5) 13_455 29_566
Si1 Si3 K2 66.637(5) 13_455 29_566
Al1 Si3 K2 79.111(8) 2_565 29_566
Si1 Si3 K2 79.111(8) 2_565 29_566
Si1 Si3 K2 66.638(5) . 25_565
Al1 Si3 K2 169.112(8) 14 25_565
Si1 Si3 K2 169.112(8) 14 25_565
Al1 Si3 K2 79.111(8) 13_455 25_565
Si1 Si3 K2 79.111(8) 13_455 25_565
Al1 Si3 K2 66.637(5) 2_565 25_565
Si1 Si3 K2 66.637(5) 2_565 25_565
K2 Si3 K2 120.0 29_566 25_565
Si1 Si3 K2 66.638(5) . .
Al1 Si3 K2 79.112(8) 14 .
Si1 Si3 K2 79.112(8) 14 .
Al1 Si3 K2 169.112(8) 13_455 .
Si1 Si3 K2 169.112(8) 13_455 .
Al1 Si3 K2 66.637(5) 2_565 .
Si1 Si3 K2 66.637(5) 2_565 .
K2 Si3 K2 120.0 29_566 .
K2 Si3 K2 90.0 25_565 .
Si1 Si3 K2 79.111(8) . 5
Al1 Si3 K2 66.637(5) 14 5
Si1 Si3 K2 66.637(5) 14 5
Al1 Si3 K2 66.637(5) 13_455 5
Si1 Si3 K2 66.637(5) 13_455 5
Al1 Si3 K2 169.111(8) 2_565 5
Si1 Si3 K2 169.111(8) 2_565 5
K2 Si3 K2 90.0 29_566 5
K2 Si3 K2 120.0 25_565 5
K2 Si3 K2 120.0 . 5

loop_
_geom_bond_atom_site_label_1
_geom_bond_atom_site_label_2
_geom_bond_distance
_geom_bond_site_symmetry_2
K1 Si2 3.3455(7) 25
K1 Si2 3.3455(7) 28
K1 Si2 3.3455(7) 4
K1 Si2 3.3455(7) 27
K1 Si2 3.3455(7) 3
K1 Si2 3.3455(7) 26
K1 Si2 3.3455(7) 2
K1 Si2 3.3455(7) .
K1 Si1 3.4080(6) .
K1 Si1 3.4080(6) 29
K1 Si1 3.4080(6) 9
K2 Al1 3.5507(6) 17
K2 Al1 3.5507(6) 26
K2 Si1 3.5507(6) 17
K2 Si1 3.5507(6) 26
K2 Al1 3.5507(6) 42_666
K2 Si1 3.5507(6) 42_666
K2 Al1 3.5507(6) 25_565
K2 Si1 3.5507(6) 25_565
K2 Al1 3.5507(6) 18_554
K2 Si1 3.5507(6) 18_554
K2 Al1 3.5507(6) 41_665
K2 Si1 3.5507(6) 41_665
Si1 Si2 2.4062(4) 28
Si1 Si2 2.4062(4) .
Si1 Al1 2.4498(8) 26
Si1 Si1 2.4498(8) 26
Si1 Si3 2.4878(5) .
Si1 K2 3.5507(6) 25_565
Si2 Si2 2.3851(9) 14
Si2 Al1 2.4062(4) 9
Si2 Al1 2.4062(4) 5
Si2 Si1 2.4062(4) 9
Si2 Si1 2.4062(4) 5
Si2 K2 3.8925(6) 9
Si2 K2 3.8925(6) 5
Si3 Al1 2.4878(5) 14
Si3 Si1 2.4878(5) 14
Si3 Al1 2.4878(5) 13_455
Si3 Si1 2.4878(5) 13_455
Si3 Al1 2.4878(5) 2_565
Si3 Si1 2.4878(5) 2_565
Si3 K2 3.7053(6) 29_566
Si3 K2 3.7053(6) 25_565
Si3 K2 3.7053(6) 5
